data_4075293
loop_
_publ_author_name
'Mintcheva, Neli'
'Tanabe, Makoto'
'Osakada, Kohtaro'

_publ_section_title
;
 Preparation and Structure of New Phenylplatinum Complexes Containing
 Silsesquioxane as a Monodentate or Bidentate Ligand
;
_journal_issue 15
_journal_name_full Organometallics
_journal_page_first 3776
_journal_paper_doi 10.1021/om060192s
_journal_volume 25
_journal_year 2006
_chemical_formula_moiety 'C53 H100 O12 P2 Pt Si7 '
_chemical_formula_sum 'C53 H100 O12 P2 Pt Si7'
_chemical_formula_weight 1383.00
_space_group_IT_number 14
_symmetry_cell_setting monoclinic
_symmetry_Int_Tables_number 14
_symmetry_space_group_name_Hall '-P 2ybc'
_symmetry_space_group_name_H-M 'P 1 21/c 1'
_cell_angle_alpha 90.0000
_cell_angle_beta 91.964(2)
_cell_angle_gamma 90.0000
_cell_formula_units_Z 4
_cell_length_a 11.3362(17)
_cell_length_b 26.444(4)
_cell_length_c 21.509(3)
_cell_measurement_reflns_used 18087
_cell_measurement_temperature 113.1
_cell_measurement_theta_max 27.5
_cell_measurement_theta_min 3.1
_cell_volume 6444.1(16)
_computing_cell_refinement CrystalClear
_computing_data_collection CrystalClear
_computing_data_reduction CrystalStructure
_computing_publication_material 'CrystalStructure 3.7.0'
_computing_structure_refinement CRYSTALS
_computing_structure_solution 'DIRDIF99 (PATTY)'
_diffrn_detector_area_resol_mean 7.31
_diffrn_measured_fraction_theta_full 0.984
_diffrn_measured_fraction_theta_max 0.984
_diffrn_measurement_device_type 'Rigaku Saturn'
_diffrn_measurement_method \w
_diffrn_radiation_type 'Mo K\a'
_diffrn_radiation_wavelength 0.71070
_diffrn_reflns_av_R_equivalents 0.062
_diffrn_reflns_limit_h_max 14
_diffrn_reflns_limit_h_min -14
_diffrn_reflns_limit_k_max 34
_diffrn_reflns_limit_k_min -32
_diffrn_reflns_limit_l_max 26
_diffrn_reflns_limit_l_min -27
_diffrn_reflns_number 47857
_diffrn_reflns_theta_full 27.48
_diffrn_reflns_theta_max 27.48
_exptl_absorpt_coefficient_mu 2.403
_exptl_absorpt_correction_T_max 0.866
_exptl_absorpt_correction_T_min 0.687
_exptl_absorpt_correction_type multi-scan
_exptl_absorpt_process_details 'Jacobson, R. (1998) Private communication'
_exptl_crystal_colour colorless
_exptl_crystal_density_diffrn 1.425
_exptl_crystal_density_method 'not measured'
_exptl_crystal_description prism
_exptl_crystal_F_000 2880.00
_exptl_crystal_size_max 0.28
_exptl_crystal_size_mid 0.10
_exptl_crystal_size_min 0.06
_refine_diff_density_max 2.03
_refine_diff_density_min -1.42
_refine_ls_extinction_method none
_refine_ls_goodness_of_fit_ref 0.939
_refine_ls_hydrogen_treatment mixed
_refine_ls_number_parameters 782
_refine_ls_number_reflns 14542
_refine_ls_R_factor_gt 0.0368
_refine_ls_shift/su_max 0.0004
_refine_ls_structure_factor_coef Fsqd
_refine_ls_weighting_details 'w = 1/[0.0005Fo^2^ + 0.5000\s(Fo^2^) + 0.5000]/(4Fo^2^)'
_refine_ls_weighting_scheme calc
_refine_ls_wR_factor_ref 0.1017
_reflns_number_gt 9084
_reflns_number_total 14542
_reflns_threshold_expression F^2^>2.0\s(F^2^)
_cod_data_source_file om060192ssi20060228_042848.cif
_cod_data_source_block form1a
_cod_original_formula_sum 'C53 H100 O12 P2 Pt Si7 '
_cod_database_code 4075293

loop_
_symmetry_equiv_pos_site_id
_symmetry_equiv_pos_as_xyz
1 +X,+Y,+Z
2 -X,1/2+Y,1/2-Z
3 -X,-Y,-Z
4 +X,1/2-Y,1/2+Z

loop_
_atom_site_label
_atom_site_type_symbol
_atom_site_fract_x
_atom_site_fract_y
_atom_site_fract_z
_atom_site_U_iso_or_equiv
_atom_site_adp_type
_atom_site_occupancy
_atom_site_symmetry_multiplicity
_atom_site_calc_flag
_atom_site_refinement_flags
Pt1 Pt 0.25216(2) 0.172250(10) 0.105210(10) 0.01377(4) Uani 1.00 1 d .
P1 P 0.24094(11) 0.23980(5) 0.17232(6) 0.0179(3) Uani 1.00 1 d .
P2 P 0.24008(12) 0.10638(5) 0.03480(6) 0.0185(3) Uani 1.00 1 d .
Si1 Si 0.47318(11) 0.11865(5) 0.19694(6) 0.0151(3) Uani 1.00 1 d .
Si2 Si 0.44157(11) 0.11975(5) 0.34242(6) 0.0144(3) Uani 1.00 1 d .
Si3 Si 0.53240(11) 0.00383(5) 0.20852(6) 0.0149(3) Uani 1.00 1 d .
Si4 Si 0.52314(11) 0.01043(5) 0.35713(6) 0.0137(3) Uani 1.00 1 d .
Si5 Si 0.18919(11) 0.07868(5) 0.31280(6) 0.0153(3) Uani 1.00 1 d .
Si6 Si 0.28959(12) -0.05191(5) 0.20264(6) 0.0167(3) Uani 1.00 1 d .
Si7 Si 0.27337(12) -0.03221(5) 0.34513(6) 0.0163(3) Uani 1.00 1 d .
O1 O 0.3392(2) 0.12671(12) 0.17434(13) 0.0166(8) Uani 1.00 1 d .
O2 O 0.4862(2) 0.12622(12) 0.27260(13) 0.0169(8) Uani 1.00 1 d .
O3 O 0.5164(2) 0.06089(12) 0.18247(13) 0.0178(8) Uani 1.00 1 d .
O4 O 0.5031(2) 0.06985(12) 0.37318(13) 0.0167(8) Uani 1.00 1 d .
O5 O 0.5437(2) 0.00494(12) 0.28326(13) 0.0190(8) Uani 1.00 1 d .
O6 O 0.1898(3) 0.07772(14) 0.23743(16) 0.0205(9) Uani 1.00 1 d .
O7 O 0.1874(3) -0.01412(17) 0.17739(19) 0.0241(10) Uani 1.00 1 d .
O8 O 0.2030(2) 0.02080(12) 0.33664(14) 0.0194(8) Uani 1.00 1 d .
O9 O 0.2847(2) -0.05923(12) 0.27764(14) 0.0212(9) Uani 1.00 1 d .
O10 O 0.2985(2) 0.11250(12) 0.34114(14) 0.0188(8) Uani 1.00 1 d .
O11 O 0.4194(2) -0.03019(12) 0.18685(14) 0.0218(9) Uani 1.00 1 d .
O12 O 0.4058(2) -0.02129(12) 0.37392(13) 0.0194(8) Uani 1.00 1 d .
C1 C 0.1645(4) 0.21391(18) 0.0403(2) 0.0176(12) Uani 1.00 1 d .
C2 C 0.0420(4) 0.2110(2) 0.0324(2) 0.0207(13) Uani 1.00 1 d .
C3 C -0.0194(4) 0.2371(2) -0.0141(2) 0.0269(14) Uani 1.00 1 d .
C4 C 0.0411(4) 0.2686(2) -0.0541(2) 0.0297(15) Uani 1.00 1 d .
C5 C 0.1620(4) 0.2733(2) -0.0462(2) 0.0291(15) Uani 1.00 1 d .
C6 C 0.2225(4) 0.2466(2) -0.0001(2) 0.0245(13) Uani 1.00 1 d .
C7 C 0.5807(4) 0.16190(19) 0.1615(2) 0.0232(13) Uani 1.00 1 d .
C8 C 0.5940(5) 0.1551(2) 0.0906(2) 0.047(2) Uani 1.00 1 d .
C9 C 0.7170(6) 0.1666(5) 0.0772(3) 0.111(4) Uani 1.00 1 d .
C10 C 0.7858(6) 0.1716(4) 0.1346(3) 0.086(3) Uani 1.00 1 d .
C11 C 0.7083(4) 0.1570(2) 0.1876(2) 0.0290(15) Uani 1.00 1 d .
C12 C 0.4810(4) 0.17584(19) 0.3897(2) 0.0168(11) Uani 1.00 1 d .
C13 C 0.5878(5) 0.2063(2) 0.3671(2) 0.0325(16) Uani 1.00 1 d .
C14 C 0.6503(5) 0.2287(2) 0.4254(2) 0.0435(19) Uani 1.00 1 d .
C15 C 0.5755(5) 0.2149(2) 0.4793(2) 0.0343(16) Uani 1.00 1 d .
C16 C 0.5112(6) 0.1670(2) 0.4585(2) 0.0372(17) Uani 1.00 1 d .
C17 C 0.6665(4) -0.02600(18) 0.1792(2) 0.0175(12) Uani 1.00 1 d .
C18 C 0.7808(4) 0.0044(2) 0.1915(3) 0.0412(18) Uani 1.00 1 d .
C19 C 0.8770(5) -0.0346(2) 0.1909(3) 0.056(2) Uani 1.00 1 d .
C20 C 0.8262(5) -0.0809(3) 0.2187(4) 0.069(2) Uani 1.00 1 d .
C21 C 0.6933(4) -0.07864(19) 0.2084(2) 0.0215(13) Uani 1.00 1 d .
C22 C 0.6529(4) -0.0137(2) 0.4009(2) 0.0223(13) Uani 1.00 1 d .
C23 C 0.6562(5) -0.0053(2) 0.4706(2) 0.0399(18) Uani 1.00 1 d .
C24 C 0.7477(7) -0.0419(2) 0.4961(2) 0.063(2) Uani 1.00 1 d .
C25 C 0.7452(5) -0.0860(2) 0.4535(2) 0.0358(17) Uani 1.00 1 d .
C26 C 0.6778(6) -0.0706(2) 0.3943(3) 0.051(2) Uani 1.00 1 d .
C27 C 0.0498(4) 0.1046(2) 0.3408(2) 0.0188(12) Uani 1.00 1 d .
C28 C -0.0617(4) 0.0872(2) 0.3045(2) 0.0273(14) Uani 1.00 1 d .
C29 C -0.1616(4) 0.1078(2) 0.3433(2) 0.0358(16) Uani 1.00 1 d .
C30 C -0.1171(4) 0.1029(2) 0.4110(2) 0.0347(16) Uani 1.00 1 d .
C31 C 0.0174(4) 0.0929(2) 0.4082(2) 0.0262(14) Uani 1.00 1 d .
C32 C 0.2674(4) -0.1141(2) 0.1654(2) 0.0264(14) Uani 1.00 1 d .
C33 C 0.1376(5) -0.1327(2) 0.1673(3) 0.054(2) Uani 1.00 1 d .
C34 C 0.1454(9) -0.1871(3) 0.1833(4) 0.091(3) Uani 1.00 1 d .
C35 C 0.2524(9) -0.1922(3) 0.2243(4) 0.077(3) Uani 1.00 1 d .
C36 C 0.3415(6) -0.1569(2) 0.1970(2) 0.0445(19) Uani 1.00 1 d .
C37 C 0.1930(4) -0.0743(2) 0.3966(2) 0.0231(13) Uani 1.00 1 d .
C38 C 0.0654(5) -0.0868(2) 0.3742(2) 0.0413(18) Uani 1.00 1 d .
C39 C 0.0419(6) -0.1367(2) 0.4086(3) 0.056(2) Uani 1.00 1 d .
C40 C 0.1525(6) -0.1656(2) 0.4091(3) 0.057(2) Uani 1.00 1 d .
C41 C 0.2516(5) -0.1270(2) 0.4069(2) 0.0347(16) Uani 1.00 1 d .
C42 C 0.3144(4) 0.2325(2) 0.2485(2) 0.0257(14) Uani 1.00 1 d .
C43 C 0.3003(5) 0.2773(2) 0.2929(2) 0.0365(17) Uani 1.00 1 d .
C44 C 0.0881(4) 0.2540(2) 0.1897(2) 0.0253(14) Uani 1.00 1 d .
C45 C 0.0333(5) 0.2128(2) 0.2302(2) 0.0394(18) Uani 1.00 1 d .
C46 C 0.2966(4) 0.29946(19) 0.1429(2) 0.0247(14) Uani 1.00 1 d .
C47 C 0.4304(5) 0.2979(2) 0.1328(2) 0.0374(17) Uani 1.00 1 d .
C48 C 0.0889(4) 0.0833(2) 0.0210(2) 0.0298(15) Uani 1.00 1 d .
C49 C 0.0290(5) 0.0660(2) 0.0794(2) 0.0379(17) Uani 1.00 1 d .
C50 C 0.3266(4) 0.0510(2) 0.0575(2) 0.0246(13) Uani 1.00 1 d .
C51 C 0.3124(6) 0.0038(2) 0.0168(2) 0.047(2) Uani 1.00 1 d .
C52 C 0.2812(4) 0.1217(2) -0.0446(2) 0.0261(14) Uani 1.00 1 d .
C53 C 0.4105(5) 0.1367(2) -0.0508(2) 0.0409(18) Uani 1.00 1 d .
H1 H 0.229(5) 0.091(2) 0.217(2) 0.04(2) Uiso 1.00 1 c .
H2 H 0.185(4) 0.0069(19) 0.190(2) 0.005(16) Uiso 1.00 1 c .
H3 H -0.0008 0.1902 0.0597 0.025 Uiso 1.00 1 c R
H4 H -0.1027 0.2338 -0.0187 0.032 Uiso 1.00 1 c R
H5 H -0.0002 0.2866 -0.0863 0.035 Uiso 1.00 1 c R
H6 H 0.2038 0.2950 -0.0728 0.035 Uiso 1.00 1 c R
H7 H 0.3057 0.2504 0.0043 0.029 Uiso 1.00 1 c R
H8 H 0.5553 0.1956 0.1685 0.028 Uiso 1.00 1 c R
H9 H 0.5751 0.1214 0.0788 0.056 Uiso 1.00 1 c R
H10 H 0.5431 0.1779 0.0686 0.056 Uiso 1.00 1 c R
H11 H 0.7481 0.1398 0.0534 0.134 Uiso 1.00 1 c R
H12 H 0.7206 0.1973 0.0543 0.134 Uiso 1.00 1 c R
H13 H 0.8523 0.1498 0.1341 0.103 Uiso 1.00 1 c R
H14 H 0.8117 0.2056 0.1395 0.103 Uiso 1.00 1 c R
H15 H 0.7210 0.1794 0.2218 0.035 Uiso 1.00 1 c R
H16 H 0.7240 0.1233 0.2007 0.035 Uiso 1.00 1 c R
H17 H 0.4149 0.1979 0.3876 0.020 Uiso 1.00 1 c R
H18 H 0.6402 0.1847 0.3461 0.039 Uiso 1.00 1 c R
H19 H 0.5617 0.2327 0.3399 0.039 Uiso 1.00 1 c R
H20 H 0.7272 0.2147 0.4309 0.052 Uiso 1.00 1 c R
H21 H 0.6560 0.2644 0.4217 0.052 Uiso 1.00 1 c R
H22 H 0.6236 0.2087 0.5155 0.041 Uiso 1.00 1 c R
H23 H 0.5209 0.2411 0.4875 0.041 Uiso 1.00 1 c R
H24 H 0.4415 0.1624 0.4811 0.045 Uiso 1.00 1 c R
H25 H 0.5608 0.1383 0.4639 0.045 Uiso 1.00 1 c R
H26 H 0.6557 -0.0302 0.1355 0.021 Uiso 1.00 1 c R
H27 H 0.7911 0.0288 0.1596 0.050 Uiso 1.00 1 c R
H28 H 0.7795 0.0210 0.2306 0.050 Uiso 1.00 1 c R
H29 H 0.9001 -0.0409 0.1496 0.067 Uiso 1.00 1 c R
H30 H 0.9435 -0.0236 0.2153 0.067 Uiso 1.00 1 c R
H31 H 0.8564 -0.1100 0.1988 0.083 Uiso 1.00 1 c R
H32 H 0.8457 -0.0823 0.2619 0.083 Uiso 1.00 1 c R
H33 H 0.6554 -0.0821 0.2469 0.026 Uiso 1.00 1 c R
H34 H 0.6672 -0.1048 0.1809 0.026 Uiso 1.00 1 c R
H35 H 0.7195 0.0034 0.3854 0.026 Uiso 1.00 1 c R
H36 H 0.6789 0.0285 0.4804 0.048 Uiso 1.00 1 c R
H37 H 0.5811 -0.0120 0.4871 0.048 Uiso 1.00 1 c R
H38 H 0.8236 -0.0266 0.4974 0.075 Uiso 1.00 1 c R
H39 H 0.7283 -0.0521 0.5369 0.075 Uiso 1.00 1 c R
H40 H 0.8236 -0.0953 0.4440 0.043 Uiso 1.00 1 c R
H41 H 0.7072 -0.1139 0.4723 0.043 Uiso 1.00 1 c R
H42 H 0.6055 -0.0886 0.3904 0.061 Uiso 1.00 1 c R
H43 H 0.7233 -0.0768 0.3588 0.061 Uiso 1.00 1 c R
H44 H 0.0540 0.1404 0.3370 0.022 Uiso 1.00 1 c R
H45 H -0.0650 0.1012 0.2638 0.032 Uiso 1.00 1 c R
H46 H -0.0650 0.0514 0.3019 0.032 Uiso 1.00 1 c R
H47 H -0.1772 0.1422 0.3332 0.043 Uiso 1.00 1 c R
H48 H -0.2313 0.0884 0.3363 0.043 Uiso 1.00 1 c R
H49 H -0.1313 0.1333 0.4331 0.042 Uiso 1.00 1 c R
H50 H -0.1552 0.0756 0.4307 0.042 Uiso 1.00 1 c R
H51 H 0.0344 0.0586 0.4180 0.031 Uiso 1.00 1 c R
H52 H 0.0598 0.1143 0.4365 0.031 Uiso 1.00 1 c R
H53 H 0.2884 -0.1115 0.1231 0.032 Uiso 1.00 1 c R
H54 H 0.0962 -0.1147 0.1979 0.065 Uiso 1.00 1 c R
H55 H 0.0985 -0.1284 0.1278 0.065 Uiso 1.00 1 c R
H56 H 0.0775 -0.1973 0.2047 0.110 Uiso 1.00 1 c R
H57 H 0.1522 -0.2071 0.1468 0.110 Uiso 1.00 1 c R
H58 H 0.2365 -0.1825 0.2657 0.094 Uiso 1.00 1 c R
H59 H 0.2804 -0.2261 0.2242 0.094 Uiso 1.00 1 c R
H60 H 0.3865 -0.1741 0.1671 0.053 Uiso 1.00 1 c R
H61 H 0.3930 -0.1435 0.2286 0.053 Uiso 1.00 1 c R
H62 H 0.1893 -0.0583 0.4360 0.028 Uiso 1.00 1 c R
H63 H 0.0120 -0.0611 0.3861 0.049 Uiso 1.00 1 c R
H64 H 0.0601 -0.0912 0.3304 0.050 Uiso 1.00 1 c R
H65 H 0.0190 -0.1301 0.4498 0.068 Uiso 1.00 1 c R
H66 H -0.0188 -0.1551 0.3870 0.068 Uiso 1.00 1 c R
H67 H 0.1600 -0.1851 0.4461 0.069 Uiso 1.00 1 c R
H68 H 0.1543 -0.1873 0.3739 0.069 Uiso 1.00 1 c R
H69 H 0.3017 -0.1345 0.3736 0.042 Uiso 1.00 1 c R
H70 H 0.2965 -0.1272 0.4450 0.042 Uiso 1.00 1 c R
H71 H 0.2828 0.2033 0.2678 0.031 Uiso 1.00 1 c R
H72 H 0.3963 0.2276 0.2426 0.031 Uiso 1.00 1 c R
H73 H 0.3629 0.3006 0.2875 0.044 Uiso 1.00 1 c R
H74 H 0.3024 0.2656 0.3347 0.044 Uiso 1.00 1 c R
H75 H 0.2270 0.2937 0.2840 0.044 Uiso 1.00 1 c R
H76 H 0.0856 0.2853 0.2112 0.030 Uiso 1.00 1 c R
H77 H 0.0432 0.2564 0.1517 0.030 Uiso 1.00 1 c R
H78 H -0.0024 0.1877 0.2043 0.048 Uiso 1.00 1 c R
H79 H -0.0246 0.2276 0.2554 0.048 Uiso 1.00 1 c R
H80 H 0.0933 0.1978 0.2560 0.048 Uiso 1.00 1 c R
H81 H 0.2569 0.3067 0.1043 0.030 Uiso 1.00 1 c R
H82 H 0.2806 0.3254 0.1719 0.030 Uiso 1.00 1 c R
H83 H 0.4716 0.3085 0.1698 0.045 Uiso 1.00 1 c R
H84 H 0.4486 0.3201 0.0997 0.045 Uiso 1.00 1 c R
H85 H 0.4535 0.2645 0.1227 0.045 Uiso 1.00 1 c R
H86 H 0.0433 0.1098 0.0027 0.035 Uiso 1.00 1 c R
H87 H 0.0912 0.0555 -0.0070 0.035 Uiso 1.00 1 c R
H88 H 0.0441 0.0310 0.0861 0.045 Uiso 1.00 1 c R
H89 H -0.0537 0.0713 0.0746 0.045 Uiso 1.00 1 c R
H90 H 0.0590 0.0848 0.1142 0.045 Uiso 1.00 1 c R
H91 H 0.4075 0.0604 0.0578 0.029 Uiso 1.00 1 c R
H92 H 0.3055 0.0419 0.0984 0.029 Uiso 1.00 1 c R
H93 H 0.2506 -0.0166 0.0318 0.056 Uiso 1.00 1 c R
H94 H 0.3840 -0.0149 0.0181 0.056 Uiso 1.00 1 c R
H95 H 0.2938 0.0137 -0.0249 0.056 Uiso 1.00 1 c R
H96 H 0.2660 0.0929 -0.0700 0.031 Uiso 1.00 1 c R
H97 H 0.2334 0.1491 -0.0590 0.031 Uiso 1.00 1 c R
H98 H 0.4185 0.1723 -0.0458 0.049 Uiso 1.00 1 c R
H99 H 0.4359 0.1273 -0.0909 0.049 Uiso 1.00 1 c R
H100 H 0.4576 0.1200 -0.0198 0.049 Uiso 1.00 1 c R

loop_
_atom_site_aniso_label
_atom_site_aniso_U_11
_atom_site_aniso_U_22
_atom_site_aniso_U_33
_atom_site_aniso_U_12
_atom_site_aniso_U_13
_atom_site_aniso_U_23
Pt1 0.01498(9) 0.01294(9) 0.01329(9) 0.00178(8) -0.00106(6) 0.00202(8)
P1 0.0216(6) 0.0138(6) 0.0183(6) 0.0031(5) -0.0011(4) 0.0010(5)
P2 0.0241(6) 0.0168(6) 0.0143(5) 0.0015(5) -0.0017(4) 0.0001(5)
Si1 0.0159(6) 0.0142(6) 0.0150(6) 0.0010(5) -0.0011(4) 0.0026(5)
Si2 0.0144(6) 0.0129(6) 0.0157(6) 0.0006(5) -0.0029(4) -0.0019(5)
Si3 0.0138(6) 0.0149(6) 0.0160(6) -0.0000(5) -0.0001(4) -0.0017(5)
Si4 0.0153(6) 0.0117(6) 0.0138(5) 0.0006(5) -0.0024(4) -0.0005(5)
Si5 0.0140(6) 0.0143(6) 0.0175(6) -0.0008(5) -0.0010(5) 0.0002(5)
Si6 0.0159(6) 0.0161(7) 0.0179(6) -0.0022(5) -0.0016(5) -0.0023(5)
Si7 0.0204(6) 0.0133(6) 0.0152(6) -0.0027(5) -0.0004(5) 0.0014(5)
O1 0.0200(17) 0.0136(17) 0.0159(15) 0.0036(13) -0.0029(13) 0.0029(13)
O2 0.0180(16) 0.0154(17) 0.0170(16) 0.0004(13) -0.0016(13) 0.0012(13)
O3 0.0197(17) 0.0151(17) 0.0186(16) 0.0036(14) 0.0021(13) -0.0001(13)
O4 0.0202(17) 0.0128(17) 0.0167(16) 0.0020(13) -0.0057(13) 0.0008(13)
O5 0.0243(18) 0.0186(18) 0.0140(15) -0.0004(14) -0.0006(13) -0.0006(13)
O6 0.0209(18) 0.026(2) 0.0144(17) -0.0049(16) -0.0008(14) -0.0005(15)
O7 0.023(2) 0.022(2) 0.027(2) 0.0008(17) -0.0062(15) -0.0041(19)
O8 0.0242(18) 0.0121(17) 0.0219(17) 0.0009(14) 0.0010(14) 0.0021(14)
O9 0.0277(19) 0.0165(18) 0.0194(17) -0.0019(15) -0.0015(14) -0.0041(14)
O10 0.0166(17) 0.0191(18) 0.0207(16) -0.0015(14) -0.0011(13) -0.0018(14)
O11 0.0199(17) 0.024(2) 0.0214(17) -0.0035(15) -0.0001(13) -0.0051(15)
O12 0.0241(18) 0.0170(18) 0.0170(16) -0.0031(14) -0.0011(13) 0.0030(14)
C1 0.020(2) 0.014(2) 0.019(2) 0.0019(19) -0.0013(19) 0.0011(19)
C2 0.018(2) 0.027(2) 0.018(2) 0.004(2) 0.0019(19) 0.005(2)
C3 0.016(2) 0.038(3) 0.027(2) 0.009(2) -0.004(2) 0.003(2)
C4 0.035(3) 0.033(3) 0.022(2) 0.012(2) -0.006(2) 0.013(2)
C5 0.032(3) 0.030(3) 0.025(2) 0.002(2) -0.001(2) 0.013(2)
C6 0.020(2) 0.029(3) 0.024(2) 0.003(2) -0.001(2) 0.000(2)
C7 0.022(2) 0.018(2) 0.030(2) -0.000(2) 0.003(2) 0.007(2)
C8 0.046(3) 0.072(5) 0.022(2) -0.022(3) -0.006(2) 0.016(3)
C9 0.034(4) 0.256(15) 0.045(4) -0.021(6) 0.014(3) 0.004(6)
C10 0.028(3) 0.182(11) 0.049(4) -0.009(5) 0.008(3) 0.026(5)
C11 0.022(2) 0.034(3) 0.032(2) -0.006(2) 0.000(2) 0.002(2)
C12 0.017(2) 0.017(2) 0.016(2) -0.002(2) 0.0006(17) -0.001(2)
C13 0.031(3) 0.035(3) 0.032(3) -0.012(2) 0.003(2) -0.008(2)
C14 0.035(3) 0.052(4) 0.043(3) -0.018(3) -0.003(2) -0.013(3)
C15 0.049(3) 0.027(3) 0.026(2) -0.005(2) -0.007(2) -0.008(2)
C16 0.071(4) 0.025(3) 0.015(2) -0.015(3) -0.003(2) -0.002(2)
C17 0.017(2) 0.017(2) 0.019(2) 0.0027(19) 0.0014(18) -0.0023(19)
C18 0.020(2) 0.030(3) 0.074(4) -0.002(2) 0.011(2) -0.009(3)
C19 0.021(3) 0.045(4) 0.102(6) 0.001(3) -0.005(3) -0.003(4)
C20 0.023(3) 0.077(6) 0.106(6) 0.009(3) -0.003(3) 0.043(5)
C21 0.021(2) 0.020(2) 0.024(2) 0.004(2) 0.003(2) -0.001(2)
C22 0.019(2) 0.020(2) 0.027(2) 0.003(2) -0.011(2) -0.001(2)
C23 0.045(3) 0.049(4) 0.025(2) 0.021(3) -0.011(2) -0.009(2)
C24 0.097(6) 0.059(5) 0.032(3) 0.040(4) -0.019(3) -0.008(3)
C25 0.044(3) 0.029(3) 0.034(3) 0.012(2) -0.006(2) 0.005(2)
C26 0.073(5) 0.027(3) 0.052(4) 0.024(3) -0.033(3) -0.013(3)
C27 0.015(2) 0.019(2) 0.022(2) 0.0017(19) -0.0025(19) 0.001(2)
C28 0.018(2) 0.036(3) 0.027(2) -0.002(2) -0.007(2) -0.000(2)
C29 0.017(2) 0.050(4) 0.040(3) 0.003(2) -0.002(2) 0.005(2)
C30 0.020(2) 0.051(4) 0.034(3) 0.000(2) 0.011(2) -0.001(2)
C31 0.024(2) 0.030(3) 0.023(2) -0.001(2) -0.005(2) -0.001(2)
C32 0.032(3) 0.021(2) 0.026(2) -0.005(2) -0.002(2) -0.011(2)
C33 0.041(3) 0.041(4) 0.081(5) -0.017(3) 0.004(3) -0.028(3)
C34 0.115(8) 0.056(5) 0.105(7) -0.047(5) 0.059(6) -0.004(5)
C35 0.128(8) 0.044(4) 0.064(5) 0.032(5) 0.050(5) 0.016(4)
C36 0.065(4) 0.022(3) 0.045(3) 0.010(3) -0.010(3) -0.011(2)
C37 0.025(2) 0.020(2) 0.024(2) -0.002(2) -0.002(2) 0.003(2)
C38 0.031(3) 0.059(4) 0.034(3) -0.016(3) -0.004(2) 0.008(3)
C39 0.049(4) 0.042(4) 0.079(5) -0.029(3) 0.016(3) -0.010(3)
C40 0.064(4) 0.031(4) 0.076(5) -0.021(3) 0.019(4) 0.005(3)
C41 0.041(3) 0.027(3) 0.036(3) -0.006(2) 0.001(2) 0.008(2)
C42 0.034(3) 0.020(2) 0.023(2) 0.006(2) -0.004(2) -0.001(2)
C43 0.057(4) 0.025(3) 0.027(2) 0.008(2) -0.011(2) -0.006(2)
C44 0.029(2) 0.022(2) 0.025(2) 0.007(2) -0.001(2) 0.002(2)
C45 0.034(3) 0.031(3) 0.055(3) 0.001(2) 0.017(2) -0.005(3)
C46 0.030(2) 0.014(2) 0.030(2) 0.003(2) 0.003(2) 0.002(2)
C47 0.034(3) 0.021(3) 0.057(4) -0.004(2) 0.008(2) 0.003(2)
C48 0.030(2) 0.028(3) 0.031(2) 0.001(2) -0.011(2) -0.001(2)
C49 0.028(3) 0.044(4) 0.041(3) -0.010(2) -0.008(2) 0.005(2)
C50 0.033(3) 0.021(2) 0.020(2) 0.002(2) -0.003(2) 0.004(2)
C51 0.077(5) 0.027(3) 0.035(3) 0.014(3) -0.010(3) -0.007(2)
C52 0.039(3) 0.027(3) 0.013(2) 0.002(2) -0.003(2) -0.003(2)
C53 0.052(4) 0.053(4) 0.018(2) -0.012(3) 0.001(2) 0.004(2)

loop_
_atom_type_symbol
_atom_type_description
_atom_type_scat_dispersion_real
_atom_type_scat_dispersion_imag
_atom_type_scat_source
C C 0.003 0.002
;
International Tables for Crystallography
(1992, Vol. C, Tables 4.2.6.8 and 6.1.1.4)
;
O O 0.011 0.006
;
International Tables for Crystallography
(1992, Vol. C, Tables 4.2.6.8 and 6.1.1.4)
;
P P 0.102 0.094
;
International Tables for Crystallography
(1992, Vol. C, Tables 4.2.6.8 and 6.1.1.4)
;
Pt Pt -1.703 8.390
;
International Tables for Crystallography
(1992, Vol. C, Tables 4.2.6.8 and 6.1.1.4)
;
Si Si 0.082 0.070
;
International Tables for Crystallography
(1992, Vol. C, Tables 4.2.6.8 and 6.1.1.4)
;
H H 0.000 0.000
;
International Tables for Crystallography
(1992, Vol. C, Table 6.1.1.4)
;

loop_
_geom_angle_atom_site_label_1
_geom_angle_atom_site_label_2
_geom_angle_atom_site_label_3
_geom_angle
P1 Pt1 P2 173.17(4)
P1 Pt1 O1 92.02(8)
P1 Pt1 C1 88.50(13)
P2 Pt1 O1 92.70(9)
P2 Pt1 C1 86.62(13)
O1 Pt1 C1 177.94(16)
Pt1 P1 C42 116.59(17)
Pt1 P1 C44 111.15(17)
Pt1 P1 C46 115.27(17)
C42 P1 C44 104.2(2)
C42 P1 C46 104.6(2)
C44 P1 C46 103.7(2)
Pt1 P2 C48 113.05(18)
Pt1 P2 C50 114.32(16)
Pt1 P2 C52 115.68(18)
C48 P2 C50 105.5(2)
C48 P2 C52 100.9(2)
C50 P2 C52 106.1(2)
O1 Si1 O2 109.78(17)
O1 Si1 O3 110.82(17)
O1 Si1 C7 115.2(2)
O2 Si1 O3 106.56(16)
O2 Si1 C7 107.14(19)
O3 Si1 C7 107.0(2)
O2 Si2 O4 108.80(17)
O2 Si2 O10 109.90(17)
O2 Si2 C12 110.55(19)
O4 Si2 O10 108.93(18)
O4 Si2 C12 109.64(19)
O10 Si2 C12 109.01(19)
O3 Si3 O5 109.47(17)
O3 Si3 O11 109.90(17)
O3 Si3 C17 111.39(19)
O5 Si3 O11 109.44(18)
O5 Si3 C17 108.12(19)
O11 Si3 C17 108.5(2)
O4 Si4 O5 108.70(17)
O4 Si4 O12 109.30(17)
O4 Si4 C22 110.0(2)
O5 Si4 O12 108.57(17)
O5 Si4 C22 109.4(2)
O12 Si4 C22 110.8(2)
O6 Si5 O8 107.33(19)
O6 Si5 O10 110.68(19)
O6 Si5 C27 111.5(2)
O8 Si5 O10 109.62(17)
O8 Si5 C27 108.9(2)
O10 Si5 C27 108.8(2)
O7 Si6 O9 111.1(2)
O7 Si6 O11 110.9(2)
O7 Si6 C32 108.7(2)
O9 Si6 O11 108.10(18)
O9 Si6 C32 108.4(2)
O11 Si6 C32 109.6(2)
O8 Si7 O9 109.46(18)
O8 Si7 O12 109.44(18)
O8 Si7 C37 109.9(2)
O9 Si7 O12 108.47(18)
O9 Si7 C37 109.1(2)
O12 Si7 C37 110.4(2)
Pt1 O1 Si1 134.65(18)
Si1 O2 Si2 153.1(2)
Si1 O3 Si3 146.6(2)
Si2 O4 Si4 139.5(2)
Si3 O5 Si4 166.5(2)
Si5 O8 Si7 153.5(2)
Si6 O9 Si7 147.0(2)
Si2 O10 Si5 144.4(2)
Si3 O11 Si6 148.0(2)
Si4 O12 Si7 139.3(2)
Pt1 C1 C2 121.3(3)
Pt1 C1 C6 122.3(3)
C2 C1 C6 116.4(4)
C1 C2 C3 122.3(4)
C2 C3 C4 119.9(4)
C3 C4 C5 119.0(4)
C4 C5 C6 120.7(5)
C1 C6 C5 121.8(4)
Si1 C7 C8 114.9(3)
Si1 C7 C11 114.9(3)
C8 C7 C11 103.2(4)
C7 C8 C9 107.2(5)
C8 C9 C10 109.9(6)
C9 C10 C11 108.1(6)
C7 C11 C10 105.4(4)
Si2 C12 C13 115.1(3)
Si2 C12 C16 117.0(3)
C13 C12 C16 103.4(4)
C12 C13 C14 106.8(4)
C13 C14 C15 106.2(4)
C14 C15 C16 104.6(4)
C12 C16 C15 104.3(4)
Si3 C17 C18 114.6(3)
Si3 C17 C21 113.4(3)
C18 C17 C21 104.3(3)
C17 C18 C19 104.3(4)
C18 C19 C20 105.7(5)
C19 C20 C21 107.9(5)
C17 C21 C20 105.8(4)
Si4 C22 C23 116.7(3)
Si4 C22 C26 116.1(3)
C23 C22 C26 103.7(4)
C22 C23 C24 105.0(5)
C23 C24 C25 106.4(5)
C24 C25 C26 107.7(5)
C22 C26 C25 106.0(4)
Si5 C27 C28 115.0(3)
Si5 C27 C31 117.9(3)
C28 C27 C31 101.5(3)
C27 C28 C29 103.2(4)
C28 C29 C30 105.3(4)
C29 C30 C31 105.6(4)
C27 C31 C30 105.6(4)
Si6 C32 C33 112.8(4)
Si6 C32 C36 113.3(3)
C33 C32 C36 104.8(4)
C32 C33 C34 105.4(6)
C33 C34 C35 105.5(7)
C34 C35 C36 104.9(6)
C32 C36 C35 105.2(5)
Si7 C37 C38 114.9(3)
Si7 C37 C41 114.3(3)
C38 C37 C41 104.1(4)
C37 C38 C39 102.1(4)
C38 C39 C40 106.7(5)
C39 C40 C41 106.4(5)
C37 C41 C40 107.1(4)
P1 C42 C43 115.0(3)
P1 C44 C45 112.1(3)
P1 C46 C47 112.4(3)
P2 C48 C49 114.1(3)
P2 C50 C51 117.2(3)
P2 C52 C53 114.5(3)
Si5 O6 H1 129(5)
Si6 O7 H2 117(4)
C1 C2 H3 119.0(5)
C3 C2 H3 118.7(5)
C2 C3 H4 120.1(6)
C4 C3 H4 120.0(6)
C3 C4 H5 120.5(6)
C5 C4 H5 120.5(6)
C4 C5 H6 119.7(6)
C6 C5 H6 119.7(6)
C1 C6 H7 119.1(5)
C5 C6 H7 119.1(6)
Si1 C7 H8 107.8(4)
C8 C7 H8 107.8(5)
C11 C7 H8 107.8(5)
C7 C8 H9 110.2(6)
C7 C8 H10 109.9(6)
C9 C8 H9 110.5(8)
C9 C8 H10 109.6(8)
H9 C8 H10 109.5(8)
C8 C9 H11 108.9(11)
C8 C9 H12 109.8(9)
C10 C9 H11 109.2(9)
C10 C9 H12 109.5(11)
H11 C9 H12 109.5(11)
C9 C10 H13 109.9(9)
C9 C10 H14 109.6(10)
C11 C10 H13 109.6(9)
C11 C10 H14 110.1(8)
H13 C10 H14 109.5(10)
C7 C11 H15 110.3(5)
C7 C11 H16 110.5(5)
C10 C11 H15 110.3(6)
C10 C11 H16 110.7(6)
H15 C11 H16 109.5(7)
Si2 C12 H17 107.0(4)
C13 C12 H17 106.9(5)
C16 C12 H17 106.9(5)
C12 C13 H18 110.2(6)
C12 C13 H19 110.2(5)
C14 C13 H18 110.0(6)
C14 C13 H19 110.2(6)
H18 C13 H19 109.5(7)
C13 C14 H20 110.4(6)
C13 C14 H21 110.2(6)
C15 C14 H20 110.4(6)
C15 C14 H21 110.2(6)
H20 C14 H21 109.5(8)
C14 C15 H22 110.6(6)
C14 C15 H23 110.8(6)
C16 C15 H22 110.7(6)
C16 C15 H23 110.7(6)
H22 C15 H23 109.5(7)
C12 C16 H24 110.8(6)
C12 C16 H25 110.7(5)
C15 C16 H24 110.8(6)
C15 C16 H25 110.7(6)
H24 C16 H25 109.5(7)
Si3 C17 H26 108.0(4)
C18 C17 H26 108.0(5)
C21 C17 H26 108.1(5)
C17 C18 H27 110.8(6)
C17 C18 H28 110.8(6)
C19 C18 H27 110.6(6)
C19 C18 H28 110.9(6)
H27 C18 H28 109.4(8)
C18 C19 H29 110.5(7)
C18 C19 H30 110.3(7)
C20 C19 H29 110.8(8)
C20 C19 H30 110.0(8)
H29 C19 H30 109.5(8)
C19 C20 H31 109.5(8)
C19 C20 H32 110.2(8)
C21 C20 H31 109.7(7)
C21 C20 H32 110.0(7)
H31 C20 H32 109.5(10)
C17 C21 H33 110.5(5)
C17 C21 H34 110.3(5)
C20 C21 H33 110.2(5)
C20 C21 H34 110.4(5)
H33 C21 H34 109.5(6)
Si4 C22 H35 106.7(4)
C23 C22 H35 106.6(5)
C26 C22 H35 106.4(5)
C22 C23 H36 110.7(6)
C22 C23 H37 110.5(6)
C24 C23 H36 110.1(6)
C24 C23 H37 110.9(7)
H36 C23 H37 109.5(8)
C23 C24 H38 110.4(8)
C23 C24 H39 109.9(8)
C25 C24 H38 110.4(8)
C25 C24 H39 110.2(8)
H38 C24 H39 109.5(9)
C24 C25 H40 109.7(6)
C24 C25 H41 110.2(6)
C26 C25 H40 109.7(6)
C26 C25 H41 110.1(6)
H40 C25 H41 109.5(7)
C22 C26 H42 109.8(7)
C22 C26 H43 110.4(6)
C25 C26 H42 110.3(7)
C25 C26 H43 110.8(7)
H42 C26 H43 109.5(8)
Si5 C27 H44 107.2(4)
C28 C27 H44 107.3(5)
C31 C27 H44 107.2(5)
C27 C28 H45 111.0(5)
C27 C28 H46 111.1(5)
C29 C28 H45 111.0(5)
C29 C28 H46 111.0(5)
H45 C28 H46 109.5(7)
C28 C29 H47 110.6(6)
C28 C29 H48 110.5(6)
C30 C29 H47 110.5(6)
C30 C29 H48 110.4(6)
H47 C29 H48 109.5(7)
C29 C30 H49 110.4(6)
C29 C30 H50 110.5(6)
C31 C30 H49 110.3(5)
C31 C30 H50 110.5(6)
H49 C30 H50 109.5(7)
C27 C31 H51 110.5(5)
C27 C31 H52 110.6(5)
C30 C31 H51 110.3(5)
C30 C31 H52 110.4(5)
H51 C31 H52 109.5(6)
Si6 C32 H53 108.6(5)
C33 C32 H53 108.5(6)
C36 C32 H53 108.7(5)
C32 C33 H54 110.4(7)
C32 C33 H55 110.5(7)
C34 C33 H54 110.7(8)
C34 C33 H55 110.3(8)
H54 C33 H55 109.5(9)
C33 C34 H56 110.1(10)
C33 C34 H57 110.7(10)
C35 C34 H56 110.2(11)
C35 C34 H57 110.8(11)
H56 C34 H57 109.5(13)
C34 C35 H58 110.9(11)
C34 C35 H59 110.4(10)
C36 C35 H58 110.4(9)
C36 C35 H59 110.8(11)
H58 C35 H59 109.5(11)
C32 C36 H60 110.4(6)
C32 C36 H61 110.6(6)
C35 C36 H60 110.3(7)
C35 C36 H61 110.8(7)
H60 C36 H61 109.5(9)
Si7 C37 H62 107.8(5)
C38 C37 H62 107.7(5)
C41 C37 H62 107.7(5)
C37 C38 H63 111.2(6)
C37 C38 H64 111.2(6)
C39 C38 H63 111.3(6)
C39 C38 H64 111.5(7)
H63 C38 H64 109.5(8)
C38 C39 H65 110.3(7)
C38 C39 H66 109.7(7)
C40 C39 H65 110.5(8)
C40 C39 H66 110.1(7)
H65 C39 H66 109.5(9)
C39 C40 H67 109.9(8)
C39 C40 H68 110.5(8)
C41 C40 H67 110.3(7)
C41 C40 H68 110.2(8)
H67 C40 H68 109.5(9)
C37 C41 H69 110.1(6)
C37 C41 H70 110.1(6)
C40 C41 H69 110.1(6)
C40 C41 H70 110.0(6)
H69 C41 H70 109.5(7)
P1 C42 H71 108.1(5)
P1 C42 H72 108.1(4)
C43 C42 H71 107.9(5)
C43 C42 H72 108.2(5)
H71 C42 H72 109.5(6)
C42 C43 H73 109.3
C42 C43 H74 109.6
C42 C43 H75 109.5(6)
H73 C43 H74 109.5
H73 C43 H75 109.5
H74 C43 H75 109.5
P1 C44 H76 108.8(4)
P1 C44 H77 108.8(4)
C45 C44 H76 108.9(5)
C45 C44 H77 108.8(5)
H76 C44 H77 109.5(6)
C44 C45 H78 109.5
C44 C45 H79 109.5
C44 C45 H80 109.4(6)
H78 C45 H79 109.5
H78 C45 H80 109.5
H79 C45 H80 109.5
P1 C46 H81 108.7(4)
P1 C46 H82 108.7(5)
C47 C46 H81 108.7(5)
C47 C46 H82 108.9(5)
H81 C46 H82 109.5(6)
C46 C47 H83 109.4
C46 C47 H84 109.3
C46 C47 H85 109.7(6)
H83 C47 H84 109.5
H83 C47 H85 109.5
H84 C47 H85 109.5
P2 C48 H86 108.3(5)
P2 C48 H87 108.3(5)
C49 C48 H86 108.3(5)
C49 C48 H87 108.3(6)
H86 C48 H87 109.5(6)
C48 C49 H88 109.5
C48 C49 H89 109.4
C48 C49 H90 109.5(6)
H88 C49 H89 109.5
H88 C49 H90 109.5
H89 C49 H90 109.5
P2 C50 H91 107.5(5)
P2 C50 H92 107.5(5)
C51 C50 H91 107.5(5)
C51 C50 H92 107.5(5)
H91 C50 H92 109.5(6)
C50 C51 H93 109.5
C50 C51 H94 109.5
C50 C51 H95 109.4(6)
H93 C51 H94 109.5
H93 C51 H95 109.5
H94 C51 H95 109.5
P2 C52 H96 108.2(5)
P2 C52 H97 108.2(4)
C53 C52 H96 108.3(5)
C53 C52 H97 108.2(6)
H96 C52 H97 109.5(6)
C52 C53 H98 109.5
C52 C53 H99 109.4
C52 C53 H100 109.5
H98 C53 H99 109.5
H98 C53 H100 109.5
H99 C53 H100 109.5

loop_
_geom_bond_atom_site_label_1
_geom_bond_atom_site_label_2
_geom_bond_distance
Pt1 P1 2.3029(13)
Pt1 P2 2.3091(13)
Pt1 O1 2.129(3)
Pt1 C1 2.014(4)
P1 C42 1.824(5)
P1 C44 1.824(5)
P1 C46 1.821(5)
P2 C48 1.834(5)
P2 C50 1.821(5)
P2 C52 1.832(4)
Si1 O1 1.593(3)
Si1 O2 1.641(3)
Si1 O3 1.637(3)
Si1 C7 1.855(5)
Si2 O2 1.610(3)
Si2 O4 1.623(3)
Si2 O10 1.632(3)
Si2 C12 1.845(4)
Si3 O3 1.618(3)
Si3 O5 1.609(3)
Si3 O11 1.620(3)
Si3 C17 1.842(4)
Si4 O4 1.626(3)
Si4 O5 1.620(3)
Si4 O12 1.624(3)
Si4 C22 1.834(5)
Si5 O6 1.622(3)
Si5 O8 1.620(3)
Si5 O10 1.630(3)
Si5 C27 1.843(4)
Si6 O7 1.610(4)
Si6 O9 1.628(3)
Si6 O11 1.627(3)
Si6 C32 1.842(5)
Si7 O8 1.620(3)
Si7 O9 1.627(3)
Si7 O12 1.630(3)
Si7 C37 1.834(5)
C1 C2 1.395(6)
C1 C6 1.406(7)
C2 C3 1.384(7)
C3 C4 1.394(7)
C4 C5 1.380(7)
C5 C6 1.380(7)
C7 C8 1.546(7)
C7 C11 1.539(7)
C8 C9 1.465(10)
C9 C10 1.444(10)
C10 C11 1.513(9)
C12 C13 1.547(7)
C12 C16 1.524(6)
C13 C14 1.536(8)
C14 C15 1.505(8)
C15 C16 1.521(8)
C17 C18 1.540(7)
C17 C21 1.553(6)
C18 C19 1.503(8)
C19 C20 1.486(11)
C20 C21 1.516(8)
C22 C23 1.515(7)
C22 C26 1.538(8)
C23 C24 1.508(10)
C24 C25 1.484(9)
C25 C26 1.518(8)
C27 C28 1.534(6)
C27 C31 1.537(6)
C28 C29 1.528(7)
C29 C30 1.530(7)
C30 C31 1.551(7)
C32 C33 1.554(8)
C32 C36 1.553(8)
C33 C34 1.481(11)
C34 C35 1.482(14)
C35 C36 1.510(11)
C37 C38 1.545(7)
C37 C41 1.554(7)
C38 C39 1.540(10)
C39 C40 1.467(10)
C40 C41 1.520(9)
C42 C43 1.535(7)
C44 C45 1.538(8)
C46 C47 1.540(7)
C48 C49 1.520(7)
C50 C51 1.528(7)
C52 C53 1.529(8)
O6 H1 0.72(6)
O7 H2 0.62(5)
C2 H3 0.950(7)
C3 H4 0.950(7)
C4 H5 0.950(7)
C5 H6 0.950(7)
C6 H7 0.950(7)
C7 H8 0.950(7)
C8 H9 0.950(10)
C8 H10 0.950(9)
C9 H11 0.950(16)
C9 H12 0.950(17)
C10 H13 0.950(12)
C10 H14 0.950(15)
C11 H15 0.950(7)
C11 H16 0.950(8)
C12 H17 0.950(6)
C13 H18 0.950(8)
C13 H19 0.950(8)
C14 H20 0.950(8)
C14 H21 0.950(10)
C15 H22 0.950(7)
C15 H23 0.950(8)
C16 H24 0.950(9)
C16 H25 0.950(8)
C17 H26 0.950(6)
C18 H27 0.950(9)
C18 H28 0.950(9)
C19 H29 0.950(11)
C19 H30 0.950(9)
C20 H31 0.950(11)
C20 H32 0.950(12)
C21 H33 0.950(7)
C21 H34 0.950(7)
C22 H35 0.950(7)
C23 H36 0.950(9)
C23 H37 0.950(8)
C24 H38 0.950(12)
C24 H39 0.950(9)
C25 H40 0.950(8)
C25 H41 0.950(8)
C26 H42 0.950(10)
C26 H43 0.950(10)
C27 H44 0.950(7)
C28 H45 0.950(7)
C28 H46 0.950(8)
C29 H47 0.950(9)
C29 H48 0.950(8)
C30 H49 0.950(9)
C30 H50 0.950(8)
C31 H51 0.950(8)
C31 H52 0.950(7)
C32 H53 0.950(7)
C33 H54 0.950(10)
C33 H55 0.950(10)
C34 H56 0.950(15)
C34 H57 0.950(14)
C35 H58 0.950(12)
C35 H59 0.950(12)
C36 H60 0.950(9)
C36 H61 0.950(9)
C37 H62 0.950(7)
C38 H63 0.950(9)
C38 H64 0.950(8)
C39 H65 0.950(10)
C39 H66 0.950(10)
C40 H67 0.950(11)
C40 H68 0.950(10)
C41 H69 0.950(8)
C41 H70 0.950(8)
C42 H71 0.950(7)
C42 H72 0.950(7)
C43 H73 0.950
C43 H74 0.950
C43 H75 0.950(9)
C44 H76 0.950(7)
C44 H77 0.950(6)
C45 H78 0.950
C45 H79 0.950
C45 H80 0.950(8)
C46 H81 0.950(7)
C46 H82 0.950(7)
C47 H83 0.950
C47 H84 0.950
C47 H85 0.950(8)
C48 H86 0.950(7)
C48 H87 0.950(7)
C49 H88 0.950
C49 H89 0.950
C49 H90 0.950(8)
C50 H91 0.950(7)
C50 H92 0.950(7)
C51 H93 0.950
C51 H94 0.950
C51 H95 0.950(8)
C52 H96 0.950(7)
C52 H97 0.950(7)
C53 H98 0.950
C53 H99 0.950
C53 H100 0.950
